data_4504603
loop_
_publ_author_name
'Adams, Christopher J.'
'Angeloni, Alessandro'
'Orpen, A. Guy'
'Podesta, Thomas J.'
'Shore, Benjamin'

_publ_section_title
;
 Crystal Synthesis of Organic&#x2212;Inorganic Hybrid Salts Based on
 Tetrachloroplatinate and -palladate Salts of Organic Cations:&#x2009;
 Formation of Linear, Two-, and Three-Dimensional
 NH&#x00B7;&#x00B7;&#x00B7;Cl Hydrogen Bond Networks
;
_journal_issue 2
_journal_name_full 'Crystal Growth &amp; Design'
_journal_page_first 411
_journal_paper_doi 10.1021/cg050362o
_journal_volume 6
_journal_year 2006
_chemical_formula_sum 'C12 H22 Cl4 N2 O4 Pt'
_chemical_formula_weight 595.21
_chemical_name_systematic
;

 ?

;
_space_group_IT_number 14
_symmetry_cell_setting monoclinic
_symmetry_space_group_name_Hall '-P 2ybc'
_symmetry_space_group_name_H-M 'P 1 21/c 1'
_atom_sites_solution_hydrogens geom
_atom_sites_solution_primary direct
_atom_sites_solution_secondary difmap
_audit_creation_method SHELXL-97
_cell_angle_alpha 90.00
_cell_angle_beta 104.520(2)
_cell_angle_gamma 90.00
_cell_formula_units_Z 2
_cell_length_a 13.2401(11)
_cell_length_b 7.4465(6)
_cell_length_c 9.8181(8)
_cell_measurement_reflns_used 115
_cell_measurement_temperature 173(2)
_cell_volume 937.07(13)
_computing_cell_refinement 'Bruker SMART'
_computing_data_collection 'Bruker SMART'
_computing_data_reduction 'Bruker SHELXTL'
_computing_molecular_graphics 'Bruker SHELXTL'
_computing_publication_material 'Bruker SHELXTL'
_computing_structure_refinement 'SHELXL-97 (Sheldrick, 1997)'
_computing_structure_solution 'SHELXS-97 (Sheldrick, 1990)'
_diffrn_ambient_temperature 173(2)
_diffrn_measured_fraction_theta_full 0.983
_diffrn_measured_fraction_theta_max 0.983
_diffrn_measurement_device_type 'CCD area detector'
_diffrn_measurement_method 'phi and omega scans'
_diffrn_radiation_monochromator graphite
_diffrn_radiation_source 'fine-focus sealed tube'
_diffrn_radiation_type MoK\a
_diffrn_radiation_wavelength 0.71073
_diffrn_reflns_av_R_equivalents 0.0751
_diffrn_reflns_av_sigmaI/netI 0.0939
_diffrn_reflns_limit_h_max 16
_diffrn_reflns_limit_h_min -17
_diffrn_reflns_limit_k_max 9
_diffrn_reflns_limit_k_min -9
_diffrn_reflns_limit_l_max 10
_diffrn_reflns_limit_l_min -12
_diffrn_reflns_number 5901
_diffrn_reflns_theta_full 27.76
_diffrn_reflns_theta_max 27.76
_diffrn_reflns_theta_min 1.59
_diffrn_standards_decay_% none
_exptl_absorpt_coefficient_mu 8.075
_exptl_absorpt_correction_T_max 0.151
_exptl_absorpt_correction_T_min 0.0582
_exptl_absorpt_correction_type multi-scan
_exptl_absorpt_process_details
; 

 G. M. Sheldrick. 

 SADABS: A program for absorption correction with the Siemens SMART system; 

 University of G\"ottingen: Germany, 1996.

;
_exptl_crystal_colour orange
_exptl_crystal_density_diffrn 2.109
_exptl_crystal_density_method 'not measured'
_exptl_crystal_description block
_exptl_crystal_F_000 572
_exptl_crystal_size_max 0.4
_exptl_crystal_size_mid 0.4
_exptl_crystal_size_min 0.2
_refine_diff_density_max 2.538
_refine_diff_density_min -2.814
_refine_diff_density_rms 0.320
_refine_ls_extinction_coef 0.0099(9)
_refine_ls_extinction_expression Fc^*^=kFc[1+0.001xFc^2^\l^3^/sin(2\q)]^-1/4^
_refine_ls_extinction_method SHELXL
_refine_ls_goodness_of_fit_ref 0.924
_refine_ls_hydrogen_treatment constr
_refine_ls_matrix_type full
_refine_ls_number_parameters 107
_refine_ls_number_reflns 2163
_refine_ls_number_restraints 0
_refine_ls_restrained_S_all 0.924
_refine_ls_R_factor_all 0.0514
_refine_ls_R_factor_gt 0.0407
_refine_ls_shift/su_max 0.000
_refine_ls_shift/su_mean 0.000
_refine_ls_structure_factor_coef Fsqd
_refine_ls_weighting_details 'calc w=1/[\s^2^(Fo^2^)+(0.0508P)^2^+0.0000P] where P=(Fo^2^+2Fc^2^)/3'
_refine_ls_weighting_scheme calc
_refine_ls_wR_factor_gt 0.1120
_refine_ls_wR_factor_ref 0.1133
_reflns_number_gt 1417
_reflns_number_total 2163
_reflns_threshold_expression >2sigma(I)
_cod_data_source_file cg050362osi20050725_015150.cif
_cod_data_source_block 9
_cod_depositor_comments
;
The following automatic conversions were performed:

'_symmetry_cell_setting' value 'Monoclinic' changed to 'monoclinic'
according to /home/saulius/struct/CIF-dictionaries/cif_core.dic
dictionary named 'cif_core.dic' version 2.4.1 from 2010-06-29.

Automatic conversion script
Id: cif_fix_values 1715 2011-07-08 13:25:40Z adriana 

The following automatic conversions were performed:

'_refine_ls_hydrogen_treatment' value 'constrained' was replaced with
the value 'constr' as specified in the replacement file
'src/cod-tools/trunk/data/replacement-values/replacement_values.lst'.

Automatic conversion script
Id: cif_fix_values 5376 2017-05-30 11:51:03Z andrius 
;
_cod_original_sg_symbol_H-M P2(1)/c
_cod_database_code 4504603

loop_
_symmetry_equiv_pos_as_xyz
'x, y, z'
'-x, y+1/2, -z+1/2'
'-x, -y, -z'
'x, -y-1/2, z-1/2'

loop_
_atom_site_label
_atom_site_type_symbol
_atom_site_fract_x
_atom_site_fract_y
_atom_site_fract_z
_atom_site_U_iso_or_equiv
_atom_site_adp_type
_atom_site_occupancy
_atom_site_symmetry_multiplicity
_atom_site_calc_flag
_atom_site_refinement_flags
Pt1 Pt 0.5000 0.0000 0.0000 0.01557(19) Uani 1 2 d S
Cl2 Cl 0.48449(18) 0.1621(3) -0.2052(2) 0.0203(5) Uani 1 1 d .
Cl1 Cl 0.32005(17) -0.0129(3) -0.0465(2) 0.0225(4) Uani 1 1 d .
O2 O 0.0737(6) -0.6655(9) -0.4011(7) 0.0351(17) Uani 1 1 d .
C6 C 0.0979(7) -0.5336(11) -0.3197(10) 0.021(2) Uani 1 1 d .
O1 O 0.0617(7) -0.3757(9) -0.3523(7) 0.046(2) Uani 1 1 d .
N1 N 0.3228(6) -0.4227(10) 0.0720(8) 0.0193(16) Uani 1 1 d .
H7A H 0.3193 -0.3025 0.0623 0.023 Uiso 1 1 calc R
H7B H 0.3691 -0.4480 0.1539 0.023 Uiso 1 1 calc R
C3 C 0.1702(7) -0.5585(12) -0.1814(9) 0.0178(19) Uani 1 1 d .
H3A H 0.1773 -0.6877 -0.1626 0.021 Uiso 1 1 calc R
C2 C 0.1368(7) -0.4710(12) -0.0606(10) 0.023(2) Uani 1 1 d .
H2A H 0.1265 -0.3435 -0.0794 0.028 Uiso 1 1 calc R
H2B H 0.0706 -0.5217 -0.0545 0.028 Uiso 1 1 calc R
C4 C 0.2803(7) -0.4834(12) -0.1861(9) 0.0205(18) Uani 1 1 d .
H4A H 0.3049 -0.5474 -0.2576 0.025 Uiso 1 1 calc R
H4B H 0.2736 -0.3575 -0.2124 0.025 Uiso 1 1 calc R
C5 C 0.3597(7) -0.5022(12) -0.0463(9) 0.0234(18) Uani 1 1 d .
H5A H 0.3748 -0.6285 -0.0273 0.028 Uiso 1 1 calc R
H5B H 0.4239 -0.4434 -0.0518 0.028 Uiso 1 1 calc R
C1 C 0.2145(7) -0.4958(13) 0.0764(10) 0.0264(19) Uani 1 1 d .
H1A H 0.2203 -0.6226 0.0996 0.032 Uiso 1 1 calc R
H1B H 0.1906 -0.4341 0.1495 0.032 Uiso 1 1 calc R

loop_
_atom_site_aniso_label
_atom_site_aniso_U_11
_atom_site_aniso_U_22
_atom_site_aniso_U_33
_atom_site_aniso_U_23
_atom_site_aniso_U_13
_atom_site_aniso_U_12
Pt1 0.0183(3) 0.0125(3) 0.0141(3) -0.0004(2) 0.00056(16) -0.0010(2)
Cl2 0.0260(12) 0.0180(10) 0.0146(10) 0.0034(9) 0.0009(8) -0.0028(9)
Cl1 0.0200(10) 0.0205(11) 0.0247(10) 0.0035(10) 0.0012(8) -0.0007(10)
O2 0.045(5) 0.026(4) 0.023(4) -0.007(3) -0.012(3) 0.004(4)
C6 0.016(5) 0.019(6) 0.024(5) 0.003(4) -0.002(4) -0.002(3)
O1 0.071(6) 0.024(4) 0.027(4) -0.006(3) -0.017(4) 0.016(4)
N1 0.018(4) 0.017(3) 0.021(4) 0.000(3) 0.001(3) -0.005(3)
C3 0.018(5) 0.019(4) 0.011(4) 0.000(3) -0.007(3) 0.002(3)
C2 0.014(5) 0.031(6) 0.024(5) -0.002(4) 0.004(4) 0.001(4)
C4 0.021(5) 0.019(5) 0.021(4) 0.003(4) 0.003(3) 0.005(4)
C5 0.013(4) 0.025(4) 0.029(5) 0.002(5) 0.000(3) 0.006(5)
C1 0.030(5) 0.028(5) 0.023(4) 0.000(5) 0.010(4) -0.004(5)

loop_
_atom_type_symbol
_atom_type_description
_atom_type_scat_dispersion_real
_atom_type_scat_dispersion_imag
_atom_type_scat_source
C C 0.0033 0.0016 'International Tables Vol C Tables 4.2.6.8 and 6.1.1.4'
H H 0.0000 0.0000 'International Tables Vol C Tables 4.2.6.8 and 6.1.1.4'
N N 0.0061 0.0033 'International Tables Vol C Tables 4.2.6.8 and 6.1.1.4'
O O 0.0106 0.0060 'International Tables Vol C Tables 4.2.6.8 and 6.1.1.4'
Cl Cl 0.1484 0.1585 'International Tables Vol C Tables 4.2.6.8 and 6.1.1.4'
Pt Pt -1.7033 8.3905 'International Tables Vol C Tables 4.2.6.8 and 6.1.1.4'

loop_
_geom_angle_atom_site_label_1
_geom_angle_atom_site_label_2
_geom_angle_atom_site_label_3
_geom_angle
_geom_angle_site_symmetry_1
_geom_angle_site_symmetry_3
Cl1 Pt1 Cl1 180.0 3_655 .
Cl1 Pt1 Cl2 89.29(8) 3_655 3_655
Cl1 Pt1 Cl2 90.71(8) . 3_655
Cl1 Pt1 Cl2 90.71(8) 3_655 .
Cl1 Pt1 Cl2 89.29(8) . .
Cl2 Pt1 Cl2 180.0 3_655 .
O2 C6 O1 122.6(9) . .
O2 C6 C3 119.6(8) . .
O1 C6 C3 117.7(8) . .
C5 N1 C1 111.7(7) . .
C6 C3 C2 114.9(8) . .
C6 C3 C4 108.8(7) . .
C2 C3 C4 108.9(7) . .
C1 C2 C3 112.6(7) . .
C5 C4 C3 112.3(7) . .
N1 C5 C4 112.4(7) . .
C2 C1 N1 111.6(7) . .

loop_
_geom_bond_atom_site_label_1
_geom_bond_atom_site_label_2
_geom_bond_distance
_geom_bond_site_symmetry_2
Pt1 Cl1 2.313(2) 3_655
Pt1 Cl1 2.313(2) .
Pt1 Cl2 2.314(2) 3_655
Pt1 Cl2 2.314(2) .
O2 C6 1.256(10) .
C6 O1 1.280(10) .
C6 C3 1.463(12) .
N1 C5 1.491(11) .
N1 C1 1.545(11) .
C3 C2 1.513(12) .
C3 C4 1.573(13) .
C2 C1 1.485(13) .
C4 C5 1.512(12) .
